data_7026821
loop_
_publ_author_name
'Jura, Marek'
'Levason, William'
'Petts, Edmund'
'Reid, Gillian'
'Webster, Michael'
'Zhang, Wenjian'

_publ_section_title
;
 Taking TiF4 complexes to extremes--the first examples with phosphine
 co-ligands.
;
_journal_issue 42
_journal_name_full 'Dalton transactions (Cambridge, England : 2003)'
_journal_page_first 10264
_journal_page_last 10271
_journal_paper_doi 10.1039/c0dt00747a
_journal_volume 39
_journal_year 2010
_chemical_absolute_configuration ad
_chemical_formula_moiety 'C10 H8 F4 N2 Ti'
_chemical_formula_sum 'C10 H8 F4 N2 Ti'
_chemical_formula_weight 280.08
_chemical_name_systematic
;
Tetrafluoro(2,2'-bipyridyl-N,N')titanium(IV)
;
_space_group_IT_number 172
_space_group_name_Hall 'P 64'
_symmetry_cell_setting hexagonal
_symmetry_space_group_name_Hall 'P 64'
_symmetry_space_group_name_H-M 'P 64'
_atom_sites_solution_hydrogens geom
_atom_sites_solution_primary direct
_atom_sites_solution_secondary difmap
_audit_creation_date 2009-12-18
_audit_creation_method 'SHELXL-97 + hand edit'
_cell_angle_alpha 90.00
_cell_angle_beta 90.00
_cell_angle_gamma 120.00
_cell_formula_units_Z 9
_cell_length_a 11.6262(10)
_cell_length_b 11.6262(10)
_cell_length_c 20.761(3)
_cell_measurement_reflns_used 18256
_cell_measurement_temperature 120(2)
_cell_measurement_theta_max 27.48
_cell_measurement_theta_min 2.91
_cell_volume 2430.3(5)
_computing_cell_refinement 'DENZO (Otwinowski & Minor, 1997)'
_computing_data_collection 'COLLECT (Hooft, R.W.W., 1998)'
_computing_data_reduction 'DENZO (Otwinowski & Minor, 1997)'
_computing_structure_refinement 'SHELXL-97 (Sheldrick, 1997)'
_computing_structure_solution 'SHELXS-97 (Sheldrick, 1997)'
_diffrn_ambient_temperature 120(2)
_diffrn_measured_fraction_theta_full 0.993
_diffrn_measured_fraction_theta_max 0.993
_diffrn_measurement_device_type 'Bruker-Nonius 95mm CCD camera on \k-goniostat'
_diffrn_measurement_method '\f & \w scans'
_diffrn_radiation_monochromator '10cm confocal mirrors'
_diffrn_radiation_source 'Bruker-Nonius FR591 rotating anode'
_diffrn_radiation_type MoK\a
_diffrn_radiation_wavelength 0.71073
_diffrn_reflns_av_R_equivalents 0.0999
_diffrn_reflns_av_sigmaI/netI 0.0661
_diffrn_reflns_limit_h_max 14
_diffrn_reflns_limit_h_min -14
_diffrn_reflns_limit_k_max 15
_diffrn_reflns_limit_k_min -15
_diffrn_reflns_limit_l_max 25
_diffrn_reflns_limit_l_min -27
_diffrn_reflns_number 18547
_diffrn_reflns_theta_full 27.53
_diffrn_reflns_theta_max 27.53
_diffrn_reflns_theta_min 3.50
_diffrn_standards_number 0
_exptl_absorpt_coefficient_mu 0.824
_exptl_absorpt_correction_T_max 1.0000
_exptl_absorpt_correction_T_min 0.7853
_exptl_absorpt_correction_type multi-scan
_exptl_absorpt_process_details 'G.M. Sheldrick, (2007). SADABS. Version 2007/2. Bruker AXS Inc.'
_exptl_crystal_colour Colourless
_exptl_crystal_density_diffrn 1.722
_exptl_crystal_density_method 'not measured'
_exptl_crystal_description Fragment
_exptl_crystal_F_000 1260
_exptl_crystal_size_max 0.12
_exptl_crystal_size_mid 0.10
_exptl_crystal_size_min 0.09
_refine_diff_density_max 0.684
_refine_diff_density_min -1.267
_refine_diff_density_rms 0.095
_refine_ls_abs_structure_details 'Flack H D (1983), Acta Cryst. A39, 876-881'
_refine_ls_abs_structure_Flack 0.09(7)
_refine_ls_extinction_method none
_refine_ls_goodness_of_fit_ref 1.049
_refine_ls_hydrogen_treatment constr
_refine_ls_matrix_type full
_refine_ls_number_parameters 231
_refine_ls_number_reflns 3659
_refine_ls_number_restraints 70
_refine_ls_restrained_S_all 1.042
_refine_ls_R_factor_all 0.1063
_refine_ls_R_factor_gt 0.0790
_refine_ls_shift/su_max 0.000
_refine_ls_shift/su_mean 0.000
_refine_ls_structure_factor_coef Fsqd
_refine_ls_weighting_details 'w=1/[\s^2^(Fo^2^)+(0.0276P)^2^+10.0014P] where P=(Fo^2^+2Fc^2^)/3'
_refine_ls_weighting_scheme calc
_refine_ls_wR_factor_gt 0.1540
_refine_ls_wR_factor_ref 0.1699
_reflns_number_gt 2870
_reflns_number_total 3659
_reflns_threshold_expression I>2sigma(I)
_cod_data_source_file c0dt00747a.txt
_cod_data_source_block 09wzsam01
_cod_original_cell_volume 2430.3(4)
_cod_database_code 7026821

loop_
_symmetry_equiv_pos_as_xyz
'x, y, z'
'-y, x-y, z+1/3'
'-x+y, -x, z+2/3'
'-x, -y, z'
'y, -x+y, z+1/3'
'x-y, x, z+2/3'

loop_
_atom_site_label
_atom_site_type_symbol
_atom_site_fract_x
_atom_site_fract_y
_atom_site_fract_z
_atom_site_U_iso_or_equiv
_atom_site_adp_type
_atom_site_occupancy
_atom_site_symmetry_multiplicity
_atom_site_calc_flag
_atom_site_refinement_flags
Ti1 Ti 0.5000 0.5000 0.74969(7) 0.0343(4) Uani 1 2 d SD
Ti2 Ti 0.80669(14) 0.15157(13) 0.74784(6) 0.0572(4) Uani 1 1 d D
F1 F 0.4882(4) 0.3723(5) 0.6972(2) 0.0683(16) Uani 1 1 d D
F2 F 0.6803(3) 0.5788(4) 0.7584(2) 0.0421(10) Uani 1 1 d D
F3 F 0.6721(7) 0.1399(6) 0.7928(3) 0.128(3) Uani 1 1 d D
F4 F 0.9180(7) 0.1565(6) 0.8076(3) 0.134(4) Uani 1 1 d D
F5 F 0.8944(5) 0.3319(4) 0.7405(2) 0.0687(15) Uani 1 1 d D
F6 F 0.7260(4) -0.0272(4) 0.7348(2) 0.0571(12) Uani 1 1 d D
N1 N 0.4913(5) 0.3839(5) 0.8344(2) 0.0297(11) Uani 1 1 d DU
N2 N 0.7148(5) 0.1552(6) 0.6575(3) 0.0389(12) Uani 1 1 d DU
N3 N 0.9402(5) 0.1619(5) 0.6713(3) 0.0374(12) Uani 1 1 d DU
C1 C 0.4864(7) 0.2659(6) 0.8303(4) 0.0490(18) Uani 1 1 d DU
H1 H 0.4820 0.2288 0.7890 0.059 Uiso 1 1 calc R
C2 C 0.4876(8) 0.1973(8) 0.8842(5) 0.066(2) Uani 1 1 d DU
H2 H 0.4837 0.1140 0.8801 0.079 Uiso 1 1 calc R
C3 C 0.4945(8) 0.2511(8) 0.9434(5) 0.065(2) Uani 1 1 d DU
H3 H 0.4954 0.2049 0.9810 0.078 Uiso 1 1 calc R
C4 C 0.5003(6) 0.3710(7) 0.9492(3) 0.0410(15) Uani 1 1 d DU
H4 H 0.5060 0.4093 0.9903 0.049 Uiso 1 1 calc R
C5 C 0.4976(5) 0.4355(5) 0.8934(3) 0.0283(12) Uani 1 1 d DU
C6 C 0.6009(8) 0.1608(8) 0.6551(6) 0.081(3) Uani 1 1 d DU
H6 H 0.5586 0.1624 0.6940 0.097 Uiso 1 1 calc R
C7 C 0.5473(11) 0.1642(11) 0.5975(8) 0.121(5) Uani 1 1 d DU
H7 H 0.4666 0.1660 0.5966 0.146 Uiso 1 1 calc R
C8 C 0.6067(12) 0.1649(10) 0.5418(7) 0.118(5) Uani 1 1 d DU
H8 H 0.5692 0.1679 0.5017 0.142 Uiso 1 1 calc R
C9 C 0.7217(10) 0.1613(7) 0.5444(4) 0.075(3) Uani 1 1 d DU
H9 H 0.7649 0.1613 0.5056 0.090 Uiso 1 1 calc R
C10 C 0.7759(6) 0.1575(5) 0.6026(3) 0.0322(12) Uani 1 1 d DU
C11 C 0.9027(6) 0.1615(6) 0.6096(3) 0.0346(13) Uani 1 1 d DU
C12 C 0.9829(9) 0.1654(7) 0.5601(5) 0.080(3) Uani 1 1 d DU
H12 H 0.9567 0.1649 0.5167 0.096 Uiso 1 1 calc R
C13 C 1.1007(11) 0.1699(11) 0.5732(7) 0.131(5) Uani 1 1 d DU
H13 H 1.1567 0.1726 0.5392 0.157 Uiso 1 1 calc R
C14 C 1.1356(10) 0.1704(10) 0.6351(8) 0.125(5) Uani 1 1 d DU
H14 H 1.2179 0.1753 0.6445 0.150 Uiso 1 1 calc R
C15 C 1.0557(7) 0.1641(7) 0.6846(6) 0.077(3) Uani 1 1 d DU
H15 H 1.0805 0.1613 0.7279 0.093 Uiso 1 1 calc R

loop_
_atom_site_aniso_label
_atom_site_aniso_U_11
_atom_site_aniso_U_22
_atom_site_aniso_U_33
_atom_site_aniso_U_23
_atom_site_aniso_U_13
_atom_site_aniso_U_12
Ti1 0.0271(8) 0.0459(9) 0.0186(7) 0.000 0.000 0.0098(7)
Ti2 0.0624(9) 0.0429(8) 0.0199(5) -0.0007(6) 0.0036(7) -0.0085(6)
F1 0.049(3) 0.084(4) 0.043(3) -0.031(2) 0.016(2) 0.011(2)
F2 0.0319(19) 0.056(2) 0.033(2) 0.0037(17) 0.0034(17) 0.0174(17)
F3 0.125(6) 0.087(4) 0.080(4) -0.034(3) 0.074(4) -0.015(4)
F4 0.130(6) 0.096(5) 0.057(3) 0.048(3) -0.055(4) -0.033(4)
F5 0.082(3) 0.040(2) 0.038(2) -0.012(2) 0.013(2) -0.004(2)
F6 0.053(2) 0.040(2) 0.050(3) 0.022(2) 0.003(2) 0.0024(19)
N1 0.015(2) 0.034(3) 0.038(3) 0.004(2) 0.005(2) 0.011(2)
N2 0.034(3) 0.037(3) 0.045(3) -0.005(2) -0.001(2) 0.017(3)
N3 0.028(3) 0.027(3) 0.048(3) 0.010(2) -0.003(2) 0.006(2)
C1 0.043(4) 0.031(3) 0.073(5) -0.004(3) 0.012(4) 0.017(3)
C2 0.041(4) 0.041(4) 0.124(7) 0.032(4) 0.030(5) 0.027(4)
C3 0.036(4) 0.059(5) 0.093(5) 0.048(4) 0.009(4) 0.018(4)
C4 0.024(3) 0.051(4) 0.034(3) 0.012(3) -0.002(3) 0.008(3)
C5 0.016(3) 0.035(3) 0.028(3) 0.003(2) 0.003(2) 0.009(2)
C6 0.043(5) 0.042(5) 0.160(9) -0.040(6) -0.009(5) 0.022(4)
C7 0.061(6) 0.041(5) 0.268(14) -0.036(10) -0.092(8) 0.029(5)
C8 0.127(10) 0.029(4) 0.172(10) 0.006(7) -0.117(8) 0.019(6)
C9 0.098(6) 0.030(4) 0.060(5) 0.011(3) -0.047(4) 0.005(4)
C10 0.045(3) 0.018(3) 0.028(3) -0.001(2) -0.012(2) 0.011(3)
C11 0.036(3) 0.018(3) 0.041(3) 0.004(2) 0.013(2) 0.007(3)
C12 0.091(6) 0.024(3) 0.088(6) -0.021(4) 0.067(5) 0.000(4)
C13 0.078(7) 0.047(5) 0.241(12) -0.021(10) 0.110(9) 0.012(6)
C14 0.029(5) 0.023(4) 0.314(15) 0.008(10) 0.037(7) 0.006(4)
C15 0.036(4) 0.015(3) 0.164(8) 0.022(5) -0.028(5) 0.000(3)

loop_
_atom_type_symbol
_atom_type_description
_atom_type_scat_dispersion_real
_atom_type_scat_dispersion_imag
_atom_type_scat_source
C C 0.0033 0.0016 'International Tables Vol C Tables 4.2.6.8 and 6.1.1.4'
H H 0.0000 0.0000 'International Tables Vol C Tables 4.2.6.8 and 6.1.1.4'
N N 0.0061 0.0033 'International Tables Vol C Tables 4.2.6.8 and 6.1.1.4'
F F 0.0171 0.0103 'International Tables Vol C Tables 4.2.6.8 and 6.1.1.4'
Ti Ti 0.2776 0.4457 'International Tables Vol C Tables 4.2.6.8 and 6.1.1.4'

loop_
_geom_angle_atom_site_label_1
_geom_angle_atom_site_label_2
_geom_angle_atom_site_label_3
_geom_angle
_geom_angle_site_symmetry_1
_geom_angle_site_symmetry_3
F1 Ti1 F1 105.0(4) . 4_665
F1 Ti1 F2 94.0(2) . .
F1 Ti1 F2 92.9(2) 4_665 .
F1 Ti1 F2 92.9(2) . 4_665
F1 Ti1 F2 94.0(2) 4_665 4_665
F2 Ti1 F2 168.6(3) . 4_665
F1 Ti1 N1 164.0(3) . 4_665
F1 Ti1 N1 91.0(2) 4_665 4_665
F2 Ti1 N1 85.60(18) . 4_665
F2 Ti1 N1 85.27(18) 4_665 4_665
F1 Ti1 N1 91.0(2) . .
F1 Ti1 N1 164.0(3) 4_665 .
F2 Ti1 N1 85.27(18) . .
F2 Ti1 N1 85.60(18) 4_665 .
N1 Ti1 N1 73.1(3) 4_665 .
F3 Ti2 F4 103.7(4) . .
F3 Ti2 F5 95.6(3) . .
F4 Ti2 F5 92.4(3) . .
F3 Ti2 F6 93.4(3) . .
F4 Ti2 F6 95.3(3) . .
F5 Ti2 F6 166.5(2) . .
F3 Ti2 N2 91.9(3) . .
F4 Ti2 N2 164.4(3) . .
F5 Ti2 N2 84.4(2) . .
F6 Ti2 N2 85.2(2) . .
F3 Ti2 N3 165.1(3) . .
F4 Ti2 N3 91.2(3) . .
F5 Ti2 N3 84.4(2) . .
F6 Ti2 N3 84.3(2) . .
N2 Ti2 N3 73.3(2) . .
C1 N1 C5 118.3(5) . .
C1 N1 Ti1 123.0(5) . .
C5 N1 Ti1 118.7(4) . .
C10 N2 C6 119.4(7) . .
C10 N2 Ti2 118.4(4) . .
C6 N2 Ti2 122.2(6) . .
C11 N3 C15 120.4(7) . .
C11 N3 Ti2 118.1(4) . .
C15 N3 Ti2 121.5(6) . .
N1 C1 C2 122.2(7) . .
N1 C1 H1 118.9 . .
C2 C1 H1 118.9 . .
C3 C2 C1 118.8(7) . .
C3 C2 H2 120.6 . .
C1 C2 H2 120.6 . .
C2 C3 C4 120.5(7) . .
C2 C3 H3 119.7 . .
C4 C3 H3 119.7 . .
C3 C4 C5 118.3(7) . .
C3 C4 H4 120.8 . .
C5 C4 H4 120.8 . .
N1 C5 C4 121.9(5) . .
N1 C5 C5 114.7(3) . 4_665
C4 C5 C5 123.4(4) . 4_665
C7 C6 N2 120.3(10) . .
C7 C6 H6 119.8 . .
N2 C6 H6 119.8 . .
C8 C7 C6 121.0(10) . .
C8 C7 H7 119.5 . .
C6 C7 H7 119.5 . .
C7 C8 C9 118.4(10) . .
C7 C8 H8 120.8 . .
C9 C8 H8 120.8 . .
C8 C9 C10 120.6(10) . .
C8 C9 H9 119.7 . .
C10 C9 H9 119.7 . .
N2 C10 C9 120.2(7) . .
N2 C10 C11 115.8(5) . .
C9 C10 C11 124.0(7) . .
N3 C11 C12 119.8(7) . .
N3 C11 C10 114.4(5) . .
C12 C11 C10 125.8(7) . .
C13 C12 C11 120.1(10) . .
C13 C12 H12 120.0 . .
C11 C12 H12 120.0 . .
C14 C13 C12 118.9(10) . .
C14 C13 H13 120.6 . .
C12 C13 H13 120.6 . .
C13 C14 C15 121.6(10) . .
C13 C14 H14 119.2 . .
C15 C14 H14 119.2 . .
N3 C15 C14 119.2(10) . .
N3 C15 H15 120.4 . .
C14 C15 H15 120.4 . .

loop_
_geom_bond_atom_site_label_1
_geom_bond_atom_site_label_2
_geom_bond_distance
_geom_bond_site_symmetry_2
Ti1 F1 1.791(5) .
Ti1 F1 1.791(5) 4_665
Ti1 F2 1.829(3) .
Ti1 F2 1.829(3) 4_665
Ti1 N1 2.188(5) 4_665
Ti1 N1 2.188(5) .
Ti2 F3 1.768(6) .
Ti2 F4 1.773(6) .
Ti2 F5 1.822(4) .
Ti2 F6 1.823(4) .
Ti2 N2 2.170(6) .
Ti2 N3 2.182(6) .
N1 C1 1.346(8) .
N1 C5 1.351(7) .
N2 C10 1.336(8) .
N2 C6 1.358(9) .
N3 C11 1.352(8) .
N3 C15 1.359(8) .
C1 C2 1.378(10) .
C1 H1 0.9500 .
C2 C3 1.364(11) .
C2 H2 0.9500 .
C3 C4 1.367(10) .
C3 H3 0.9500 .
C4 C5 1.387(8) .
C4 H4 0.9500 .
C5 C5 1.473(10) 4_665
C6 C7 1.358(13) .
C6 H6 0.9500 .
C7 C8 1.345(14) .
C7 H7 0.9500 .
C8 C9 1.359(13) .
C8 H8 0.9500 .
C9 C10 1.374(8) .
C9 H9 0.9500 .
C10 C11 1.459(8) .
C11 C12 1.373(8) .
C12 C13 1.371(14) .
C12 H12 0.9500 .
C13 C14 1.346(15) .
C13 H13 0.9500 .
C14 C15 1.362(13) .
C14 H14 0.9500 .
C15 H15 0.9500 .
